data_2223570
loop_
_publ_author_name
'Xu, Zhi-Guang'
'Liu, Hai-Yang'
'Zhan, Qing-Guang'
'Chen, Jian'
'Xu, Min-Jian'

_publ_section_title
;
 Dichlorido(4,5-diazafluoren-9-one-\k^2^<i>N</i>,<i>N</i>')palladium(II)
;
_journal_coeditor_code TK2532
_journal_issue 10
_journal_name_full 'Acta Crystallographica Section E'
_journal_page_first m1166
_journal_paper_doi 10.1107/S1600536809035272
_journal_volume 65
_journal_year 2009
_chemical_formula_iupac '[Pd Cl2 (C11 H6 N2 O)]'
_chemical_formula_moiety 'C11 H6 Cl2 N2 O Pd'
_chemical_formula_sum 'C11 H6 Cl2 N2 O Pd'
_chemical_formula_weight 359.48
_chemical_name_systematic
;
Dichlorido(4,5-diazafluoren-9-one-\k^2^<i>N</i>,<i>N</i>')palladium(II)
;
_space_group_IT_number 14
_symmetry_cell_setting monoclinic
_symmetry_space_group_name_Hall '-P 2ybc'
_symmetry_space_group_name_H-M 'P 1 21/c 1'
_atom_sites_solution_hydrogens geom
_atom_sites_solution_primary direct
_atom_sites_solution_secondary difmap
_audit_creation_method SHELXL-97
_cell_angle_alpha 90
_cell_angle_beta 99.183(5)
_cell_angle_gamma 90
_cell_formula_units_Z 4
_cell_length_a 5.131(5)
_cell_length_b 17.105(5)
_cell_length_c 12.763(5)
_cell_measurement_reflns_used 13853
_cell_measurement_temperature 293(2)
_cell_measurement_theta_max 28.2
_cell_measurement_theta_min 1.8
_cell_volume 1105.8(12)
_computing_cell_refinement 'SAINT (Bruker, 2005)'
_computing_data_collection 'APEX2 (Bruker, 2005)'
_computing_data_reduction 'SAINT (Bruker, 2005)'
_computing_molecular_graphics 'ORTEP-3 for Windows (Farrugia, 1997)'
_computing_publication_material 'SHELXTL (Sheldrick, 2008)'
_computing_structure_refinement 'SHELXL97 (Sheldrick, 2008)'
_computing_structure_solution 'SHELXS97 (Sheldrick, 2008)'
_diffrn_ambient_temperature 293(2)
_diffrn_detector_area_resol_mean 10
_diffrn_measured_fraction_theta_full 0.977
_diffrn_measured_fraction_theta_max 0.977
_diffrn_measurement_device_type 'Bruker SMART APEXII CCD area-detector'
_diffrn_measurement_method \w
_diffrn_radiation_monochromator graphite
_diffrn_radiation_type MoK\a
_diffrn_radiation_wavelength 0.71069
_diffrn_reflns_av_R_equivalents 0.028
_diffrn_reflns_av_sigmaI/netI 0.034
_diffrn_reflns_limit_h_max 6
_diffrn_reflns_limit_h_min -6
_diffrn_reflns_limit_k_max 13
_diffrn_reflns_limit_k_min -22
_diffrn_reflns_limit_l_max 16
_diffrn_reflns_limit_l_min -16
_diffrn_reflns_number 6785
_diffrn_reflns_theta_full 28.4
_diffrn_reflns_theta_max 28.4
_diffrn_reflns_theta_min 2.0
_diffrn_standards_decay_% 0
_diffrn_standards_interval_time 10
_diffrn_standards_number 156
_exptl_absorpt_coefficient_mu 2.141
_exptl_absorpt_correction_T_max 0.586
_exptl_absorpt_correction_T_min 0.477
_exptl_absorpt_correction_type multi-scan
_exptl_absorpt_process_details '(SADABS; Bruker, 2005)'
_exptl_crystal_colour yellow
_exptl_crystal_density_diffrn 2.159
_exptl_crystal_density_method 'not measured'
_exptl_crystal_description block
_exptl_crystal_F_000 696
_exptl_crystal_size_max 0.35
_exptl_crystal_size_mid 0.33
_exptl_crystal_size_min 0.25
_refine_diff_density_max 0.37
_refine_diff_density_min -0.54
_refine_ls_extinction_method none
_refine_ls_goodness_of_fit_ref 1.04
_refine_ls_hydrogen_treatment refall
_refine_ls_matrix_type full
_refine_ls_number_parameters 178
_refine_ls_number_reflns 2703
_refine_ls_number_restraints 0
_refine_ls_restrained_S_all 1.04
_refine_ls_R_factor_all 0.040
_refine_ls_R_factor_gt 0.029
_refine_ls_shift/su_max_lt 0.001
_refine_ls_shift/su_mean 0.000
_refine_ls_structure_factor_coef Fsqd
_refine_ls_weighting_details 'calc w=1/[\s^2^(Fo^2^)+(0.0199P)^2^+0.6053P] where P=(Fo^2^+2Fc^2^)/3'
_refine_ls_weighting_scheme calc
_refine_ls_wR_factor_gt 0.054
_refine_ls_wR_factor_ref 0.058
_reflns_number_gt 2198
_reflns_number_total 2703
_reflns_threshold_expression I>2\s(I)
_cod_data_source_file tk2532.cif
_cod_data_source_block I
_cod_original_sg_symbol_H-M 'P 21/c'
_cod_database_code 2223570
_cod_database_fobs_code 2223570

loop_
_symmetry_equiv_pos_as_xyz
'x, y, z'
'-x, y+1/2, -z+1/2'
'-x, -y, -z'
'x, -y-1/2, z-1/2'

loop_
_atom_site_type_symbol
_atom_site_label
_atom_site_fract_x
_atom_site_fract_y
_atom_site_fract_z
_atom_site_U_iso_or_equiv
_atom_site_adp_type
_atom_site_calc_flag
_atom_site_refinement_flags
_atom_site_occupancy
_atom_site_disorder_assembly
_atom_site_disorder_group
Pd Pd1 0.08571(4) 0.152850(13) 0.283179(18) 0.03075(8) Uani d . 1 . .
N N2 0.2819(5) 0.16090(14) 0.15176(19) 0.0336(6) Uani d . 1 . .
N N1 0.2865(4) 0.04745(13) 0.30833(19) 0.0303(5) Uani d . 1 . .
C C6 0.6231(5) 0.08217(18) 0.0892(2) 0.0343(7) Uani d . 1 . .
C C4 0.6221(6) -0.01682(17) 0.2253(2) 0.0322(6) Uani d . 1 . .
C C5 0.7568(6) 0.00609(19) 0.1320(2) 0.0378(7) Uani d . 1 . .
O O1 0.9357(5) -0.02803(14) 0.10159(19) 0.0532(6) Uani d . 1 . .
C C11 0.4449(5) 0.04170(17) 0.2364(2) 0.0319(6) Uani d . 1 . .
C C10 0.4439(5) 0.10020(17) 0.1557(2) 0.0317(6) Uani d . 1 . .
C C3 0.6398(6) -0.0784(2) 0.2962(3) 0.0402(8) Uani d . 1 . .
C C8 0.4677(7) 0.1976(2) -0.0016(3) 0.0434(8) Uani d . 1 . .
C C1 0.3028(6) -0.01242(19) 0.3780(3) 0.0367(7) Uani d . 1 . .
C C9 0.2942(6) 0.2103(2) 0.0695(3) 0.0397(7) Uani d . 1 . .
C C7 0.6379(7) 0.1337(2) 0.0064(3) 0.0414(8) Uani d . 1 . .
C C2 0.4742(6) -0.0747(2) 0.3724(3) 0.0413(8) Uani d . 1 . .
Cl Cl1 -0.10542(16) 0.13410(5) 0.42956(7) 0.0445(2) Uani d . 1 . .
Cl Cl2 -0.11747(16) 0.26981(5) 0.24949(7) 0.0479(2) Uani d . 1 . .
H H1 0.187(6) -0.0098(17) 0.429(2) 0.038(9) Uiso d . 1 . .
H H3 0.762(7) -0.123(2) 0.295(3) 0.052(10) Uiso d . 1 . .
H H4 0.753(6) 0.1289(19) -0.038(3) 0.048(10) Uiso d . 1 . .
H H2 0.477(6) -0.115(2) 0.420(3) 0.046(9) Uiso d . 1 . .
H H5 0.465(6) 0.2338(19) -0.055(3) 0.043(9) Uiso d . 1 . .
H H6 0.181(6) 0.2543(19) 0.064(2) 0.046(9) Uiso d . 1 . .

loop_
_atom_site_aniso_label
_atom_site_aniso_U_11
_atom_site_aniso_U_22
_atom_site_aniso_U_33
_atom_site_aniso_U_12
_atom_site_aniso_U_13
_atom_site_aniso_U_23
Pd1 0.02879(12) 0.02863(13) 0.03619(14) -0.00123(9) 0.00940(9) -0.00117(10)
N2 0.0321(13) 0.0332(14) 0.0364(14) -0.0019(11) 0.0084(10) 0.0016(11)
N1 0.0293(12) 0.0303(13) 0.0328(14) -0.0010(10) 0.0097(10) 0.0015(10)
C6 0.0300(15) 0.0392(18) 0.0341(17) -0.0042(13) 0.0070(12) -0.0008(13)
C4 0.0306(15) 0.0341(16) 0.0330(17) -0.0017(12) 0.0086(12) -0.0034(13)
C5 0.0351(16) 0.0419(18) 0.0373(18) -0.0013(14) 0.0093(14) -0.0042(14)
O1 0.0540(14) 0.0596(16) 0.0516(15) 0.0154(12) 0.0258(12) 0.0029(12)
C11 0.0281(15) 0.0337(16) 0.0340(17) -0.0032(12) 0.0056(12) -0.0019(12)
C10 0.0279(14) 0.0343(17) 0.0329(16) -0.0027(12) 0.0049(12) 0.0010(13)
C3 0.0390(18) 0.0366(18) 0.046(2) 0.0071(14) 0.0092(15) 0.0012(15)
C8 0.051(2) 0.045(2) 0.0340(19) -0.0075(16) 0.0075(15) 0.0118(15)
C1 0.0366(17) 0.0387(18) 0.0366(18) -0.0027(14) 0.0112(14) 0.0016(14)
C9 0.0401(18) 0.0362(18) 0.043(2) 0.0004(15) 0.0070(14) 0.0079(14)
C7 0.0427(19) 0.049(2) 0.0345(19) -0.0075(15) 0.0114(15) -0.0019(15)
C2 0.0461(19) 0.0348(18) 0.044(2) 0.0026(15) 0.0122(15) 0.0084(15)
Cl1 0.0490(5) 0.0435(5) 0.0461(5) -0.0033(4) 0.0235(4) -0.0035(4)
Cl2 0.0470(5) 0.0334(4) 0.0651(6) 0.0065(4) 0.0147(4) 0.0033(4)

loop_
_atom_type_symbol
_atom_type_description
_atom_type_scat_dispersion_real
_atom_type_scat_dispersion_imag
_atom_type_scat_source
C C 0.0033 0.0016 'International Tables Vol C Tables 4.2.6.8 and 6.1.1.4'
H H 0.0000 0.0000 'International Tables Vol C Tables 4.2.6.8 and 6.1.1.4'
N N 0.0061 0.0033 'International Tables Vol C Tables 4.2.6.8 and 6.1.1.4'
O O 0.0106 0.0060 'International Tables Vol C Tables 4.2.6.8 and 6.1.1.4'
Cl Cl 0.1484 0.1585 'International Tables Vol C Tables 4.2.6.8 and 6.1.1.4'
Pd Pd -0.9988 1.0072 'International Tables Vol C Tables 4.2.6.8 and 6.1.1.4'

loop_
_geom_angle_atom_site_label_1
_geom_angle_atom_site_label_2
_geom_angle_atom_site_label_3
_geom_angle_site_symmetry_1
_geom_angle_site_symmetry_3
_geom_angle
_geom_angle_publ_flag
N1 Pd1 N2 . . 83.74(10) ?
N1 Pd1 Cl2 . . 176.78(7) ?
N2 Pd1 Cl2 . . 93.17(8) ?
N1 Pd1 Cl1 . . 91.09(7) ?
N2 Pd1 Cl1 . . 174.80(7) ?
Cl2 Pd1 Cl1 . . 92.00(4) ?
C10 N2 C9 . . 114.2(3) ?
C10 N2 Pd1 . . 107.26(19) ?
C9 N2 Pd1 . . 138.5(2) ?
C11 N1 C1 . . 114.8(3) ?
C11 N1 Pd1 . . 107.58(19) ?
C1 N1 Pd1 . . 137.5(2) ?
C10 C6 C7 . . 116.7(3) ?
C10 C6 C5 . . 106.0(3) ?
C7 C6 C5 . . 137.4(3) ?
C11 C4 C3 . . 117.6(3) ?
C11 C4 C5 . . 106.5(3) ?
C3 C4 C5 . . 135.9(3) ?
O1 C5 C4 . . 126.4(3) ?
O1 C5 C6 . . 128.2(3) ?
C4 C5 C6 . . 105.3(2) ?
N1 C11 C4 . . 128.0(3) ?
N1 C11 C10 . . 120.9(3) ?
C4 C11 C10 . . 111.1(3) ?
N2 C10 C6 . . 128.8(3) ?
N2 C10 C11 . . 120.2(3) ?
C6 C10 C11 . . 111.0(3) ?
C4 C3 C2 . . 116.1(3) ?
C9 C8 C7 . . 122.3(3) ?
N1 C1 C2 . . 121.3(3) ?
N2 C9 C8 . . 121.6(3) ?
C6 C7 C8 . . 116.4(3) ?
C1 C2 C3 . . 122.2(3) ?
C7 C8 H5 . . 121.(2) ?
C9 C8 H5 . . 116.(2) ?
N1 C1 H1 . . 115.8(18) ?
C2 C1 H1 . . 122.8(18) ?
C1 C2 H2 . . 119.(2) ?
C3 C2 H2 . . 119.(2) ?
N2 C9 H6 . . 116.7(17) ?
C8 C9 H6 . . 121.8(17) ?
C4 C3 H3 . . 124.(2) ?
C2 C3 H3 . . 120.(2) ?
C6 C7 H4 . . 124.(2) ?
C8 C7 H4 . . 120.(2) ?

loop_
_geom_bond_atom_site_label_1
_geom_bond_atom_site_label_2
_geom_bond_site_symmetry_2
_geom_bond_distance
_geom_bond_publ_flag
Pd1 N1 . 2.076(2) ?
Pd1 N2 . 2.094(3) ?
Pd1 Cl2 . 2.2652(11) ?
Pd1 Cl1 . 2.2672(12) ?
N2 C10 . 1.326(4) ?
N2 C9 . 1.356(4) ?
N1 C11 . 1.323(4) ?
N1 C1 . 1.350(4) ?
C6 C10 . 1.382(4) ?
C6 C7 . 1.387(4) ?
C6 C5 . 1.531(4) ?
C4 C11 . 1.375(4) ?
C4 C3 . 1.382(4) ?
C4 C5 . 1.521(4) ?
C5 O1 . 1.203(4) ?
C11 C10 . 1.436(4) ?
C3 C2 . 1.391(5) ?
C8 C9 . 1.387(5) ?
C8 C7 . 1.392(5) ?
C1 C2 . 1.390(5) ?
H3 C3 . 0.99(4) ?
H1 C1 . 0.95(3) ?
H2 C2 . 0.92(4) ?
H5 C8 . 0.92(4) ?
H6 C9 . 0.95(3) ?
H4 C7 . 0.89(3) ?
